data_7062139
loop_
_publ_author_name
'Li, Ning-Bo'
'Gu, Shuo'
'Hu, Chu-Qian'
'Wang, Yu-Xin'
'Zhou, Xue'
'Qiao, Jie'
'Jiang, Jun'
'Ji, Hong-Tao'
'He, Wei-Min'

_publ_section_title
;
 Visible-light-induced mesoporous graphitic carbon nitride-catalyzed
 trifluoromethylation and perfluoroalkylation of 4-aminocoumarins
;
_journal_issue 2
_journal_name_full 'New Journal of Chemistry'
_journal_page_first 660
_journal_page_last 665
_journal_paper_doi 10.1039/D2NJ05304G
_journal_volume 47
_journal_year 2023
_chemical_formula_moiety 'C12 H6 F7 N O2'
_chemical_formula_sum 'C12 H6 F7 N O2'
_chemical_formula_weight 329.18
_space_group_crystal_system triclinic
_space_group_IT_number 2
_space_group_name_Hall '-P 1'
_space_group_name_H-M_alt 'P -1'
_atom_sites_solution_hydrogens geom
_atom_sites_solution_primary iterative
_audit_block_doi 10.5517/ccdc.csd.cc2c18xm
_audit_creation_date 2022-01-21
_audit_creation_method
;
Olex2 1.2
(compiled 2018.05.29 svn.r3508 for OlexSys, GUI svn.r5506)
;
_audit_update_record
;
2022-05-31 deposited with the CCDC.	2022-11-22 downloaded from the CCDC.
;
_cell_angle_alpha 80.950(5)
_cell_angle_beta 85.782(5)
_cell_angle_gamma 80.900(5)
_cell_formula_units_Z 2
_cell_length_a 7.2140(12)
_cell_length_b 7.4875(12)
_cell_length_c 11.7137(18)
_cell_measurement_reflns_used 4715
_cell_measurement_temperature 273(2)
_cell_measurement_theta_max 24.90
_cell_measurement_theta_min 3.07
_cell_volume 616.20(17)
_computing_cell_refinement 'SAINT V8.38A (?, 2016)'
_computing_data_reduction 'SAINT V8.38A (?, 2016)'
_computing_molecular_graphics 'Olex2 (Dolomanov et al., 2009)'
_computing_publication_material 'Olex2 (Dolomanov et al., 2009)'
_computing_structure_refinement 'XL (Sheldrick, 2008)'
_computing_structure_solution
;
Superflip (Palatinus & Chapuis, 2007;Palatinus & van der Lee, 2008;
Palatinus et al., 2012)
;
_diffrn_ambient_temperature 273.15
_diffrn_measured_fraction_theta_full 0.997
_diffrn_measured_fraction_theta_max 0.995
_diffrn_measurement_device_type 'Bruker APEX-II CCD'
_diffrn_measurement_method '\f and \w scans'
_diffrn_radiation_type MoK\a
_diffrn_radiation_wavelength 0.71073
_diffrn_reflns_av_R_equivalents 0.0439
_diffrn_reflns_av_unetI/netI 0.0380
_diffrn_reflns_Laue_measured_fraction_full 0.997
_diffrn_reflns_Laue_measured_fraction_max 0.995
_diffrn_reflns_limit_h_max 9
_diffrn_reflns_limit_h_min -9
_diffrn_reflns_limit_k_max 9
_diffrn_reflns_limit_k_min -9
_diffrn_reflns_limit_l_max 15
_diffrn_reflns_limit_l_min -15
_diffrn_reflns_number 12962
_diffrn_reflns_point_group_measured_fraction_full 0.997
_diffrn_reflns_point_group_measured_fraction_max 0.995
_diffrn_reflns_theta_full 25.242
_diffrn_reflns_theta_max 27.571
_diffrn_reflns_theta_min 3.069
_diffrn_standards_number 0
_exptl_absorpt_coefficient_mu 0.190
_exptl_absorpt_correction_T_max 0.7456
_exptl_absorpt_correction_T_min 0.6537
_exptl_absorpt_correction_type multi-scan
_exptl_absorpt_process_details
;
SADABS-2016/2 (Bruker,2016/2) was used for absorption correction.
wR2(int) was 0.0849 before and 0.0586 after correction.
The Ratio of minimum to maximum transmission is 0.8767.
The \l/2 correction factor is Not present.
;
_exptl_crystal_colour colorless
_exptl_crystal_density_diffrn 1.774
_exptl_crystal_description block
_exptl_crystal_F_000 328
_exptl_crystal_size_max 0.39
_exptl_crystal_size_mid 0.21
_exptl_crystal_size_min 0.16
_refine_diff_density_max 0.336
_refine_diff_density_min -0.276
_refine_diff_density_rms 0.055
_refine_ls_extinction_method none
_refine_ls_goodness_of_fit_ref 1.021
_refine_ls_hydrogen_treatment constr
_refine_ls_matrix_type full
_refine_ls_number_parameters 199
_refine_ls_number_reflns 2850
_refine_ls_number_restraints 1
_refine_ls_restrained_S_all 1.021
_refine_ls_R_factor_all 0.1012
_refine_ls_R_factor_gt 0.0604
_refine_ls_shift/su_max 0.000
_refine_ls_shift/su_mean 0.000
_refine_ls_structure_factor_coef Fsqd
_refine_ls_weighting_details 'w=1/[\s^2^(Fo^2^)+(0.1006P)^2^+0.2153P] where P=(Fo^2^+2Fc^2^)/3'
_refine_ls_weighting_scheme calc
_refine_ls_wR_factor_gt 0.1639
_refine_ls_wR_factor_ref 0.1913
_reflns_Friedel_coverage 0.000
_reflns_number_gt 1767
_reflns_number_total 2850
_reflns_threshold_expression 'I > 2\s(I)'
_cod_data_source_file d2nj05304g2.cif
_cod_data_source_block 1
_cod_depositor_comments 'Adding full bibliography for 7062139.cif.'
_cod_database_code 7062139
_shelx_shelxl_version_number 2018/3
_shelx_space_group_comment
;
The symmetry employed for this shelxl refinement is uniquely defined
by the following loop, which should always be used as a source of
symmetry information in preference to the above space-group names.
They are only intended as comments.
;
_shelx_estimated_absorpt_t_max 0.970
_shelx_estimated_absorpt_t_min 0.929
_olex2_refinement_description
;
1. Fixed Uiso
 At 1.2 times of:
  All C(H) groups, All N(H,H) groups
2. Rigid bond restraints
 F2, C1
 with sigma for 1-2 distances of 0.01 and sigma for 1-3 distances of 0.02
3.a Aromatic/amide H refined with riding coordinates:
 C9(H9), C10(H10), C12(H12), C11(H11)
3.b X=CH2 refined with riding coordinates:
 N1(H1A,H1B)
;
_olex2_submission_special_instructions 'No special instructions were received'

loop_
_space_group_symop_operation_xyz
'x, y, z'
'-x, -y, -z'

loop_
_atom_site_label
_atom_site_type_symbol
_atom_site_fract_x
_atom_site_fract_y
_atom_site_fract_z
_atom_site_U_iso_or_equiv
_atom_site_adp_type
_atom_site_occupancy
_atom_site_site_symmetry_order
_atom_site_calc_flag
_atom_site_refinement_flags_posn
_atom_site_refinement_flags_adp
_atom_site_refinement_flags_occupancy
_atom_site_disorder_assembly
_atom_site_disorder_group
F7 F 0.5624(3) 0.3701(2) 0.14309(15) 0.0739(5) Uani 1 1 d . . . . .
F5 F 0.2097(3) 0.4408(2) 0.08057(16) 0.0818(6) Uani 1 1 d . . . . .
F6 F 0.5581(3) 0.0802(2) 0.17356(16) 0.0776(6) Uani 1 1 d . . . . .
F4 F 0.4064(3) 0.2625(3) -0.02094(14) 0.0861(6) Uani 1 1 d . . . . .
F1 F 0.2463(3) -0.0284(2) 0.08639(19) 0.0950(7) Uani 1 1 d . . . . .
O2 O 0.2662(3) 0.1000(2) 0.48369(17) 0.0646(6) Uani 1 1 d . . . . .
F3 F 0.0654(4) 0.1909(3) -0.00861(19) 0.1074(8) Uani 1 1 d . . . . .
O1 O 0.3332(4) -0.0512(2) 0.3381(2) 0.0878(8) Uani 1 1 d . . . . .
N1 N 0.3611(3) 0.5852(2) 0.28316(18) 0.0502(5) Uani 1 1 d . . . . .
H1A H 0.399062 0.590884 0.211527 0.060 Uiso 1 1 calc R . . . .
H1B H 0.338602 0.683115 0.314745 0.060 Uiso 1 1 calc R . . . .
F2 F 0.0495(3) 0.1518(3) 0.17911(19) 0.0904(6) Uani 1 1 d . U . . .
C8 C 0.3370(3) 0.4249(3) 0.3451(2) 0.0389(5) Uani 1 1 d . . . . .
C7 C 0.2710(3) 0.4237(3) 0.4653(2) 0.0410(5) Uani 1 1 d . . . . .
C3 C 0.4478(4) 0.2420(3) 0.1805(2) 0.0535(7) Uani 1 1 d . . . . .
C9 C 0.2376(3) 0.5808(3) 0.5203(2) 0.0505(6) Uani 1 1 d . . . . .
H9 H 0.256380 0.693177 0.478303 0.061 Uiso 1 1 calc R . . . .
C4 C 0.3699(3) 0.2594(3) 0.3014(2) 0.0453(6) Uani 1 1 d . . . . .
C5 C 0.3253(4) 0.0952(3) 0.3706(3) 0.0575(7) Uani 1 1 d . . . . .
C6 C 0.2407(3) 0.2594(3) 0.5312(2) 0.0508(6) Uani 1 1 d . . . . .
C2 C 0.3083(5) 0.2708(4) 0.0824(2) 0.0638(8) Uani 1 1 d . . . . .
C10 C 0.1787(4) 0.5711(5) 0.6330(3) 0.0659(8) Uani 1 1 d . . . . .
H10 H 0.157676 0.676275 0.667887 0.079 Uiso 1 1 calc R . . . .
C1 C 0.1655(5) 0.1426(5) 0.0860(3) 0.0761(9) Uani 1 1 d . U . . .
C12 C 0.1801(4) 0.2476(5) 0.6462(3) 0.0700(8) Uani 1 1 d . . . . .
H12 H 0.160348 0.135923 0.688838 0.084 Uiso 1 1 calc R . . . .
C11 C 0.1495(4) 0.4047(5) 0.6965(3) 0.0760(10) Uani 1 1 d . . . . .
H11 H 0.108750 0.399021 0.774021 0.091 Uiso 1 1 calc R . . . .

loop_
_atom_site_aniso_label
_atom_site_aniso_U_11
_atom_site_aniso_U_22
_atom_site_aniso_U_33
_atom_site_aniso_U_23
_atom_site_aniso_U_13
_atom_site_aniso_U_12
F7 0.0826(12) 0.0656(10) 0.0763(11) -0.0176(8) 0.0185(9) -0.0227(9)
F5 0.1112(15) 0.0440(9) 0.0856(13) -0.0092(8) -0.0273(11) 0.0122(9)
F6 0.0863(12) 0.0529(10) 0.0887(12) -0.0257(8) -0.0089(9) 0.0222(8)
F4 0.1146(16) 0.0855(13) 0.0564(11) -0.0107(9) 0.0120(10) -0.0163(11)
F1 0.1235(17) 0.0546(11) 0.1154(17) -0.0323(10) -0.0147(13) -0.0153(11)
O2 0.0902(14) 0.0292(9) 0.0708(13) 0.0108(8) -0.0051(10) -0.0152(9)
F3 0.1271(18) 0.1098(17) 0.0950(16) -0.0097(12) -0.0521(13) -0.0310(14)
O1 0.141(2) 0.0234(9) 0.1013(18) -0.0082(10) -0.0101(15) -0.0179(11)
N1 0.0698(14) 0.0240(9) 0.0574(13) -0.0061(8) 0.0042(10) -0.0119(9)
F2 0.0807(13) 0.0998(15) 0.0969(15) -0.0278(11) 0.0120(11) -0.0275(11)
C8 0.0407(12) 0.0238(10) 0.0527(14) -0.0033(9) -0.0095(10) -0.0050(8)
C7 0.0370(12) 0.0335(11) 0.0530(14) -0.0041(10) -0.0098(10) -0.0057(9)
C3 0.0614(16) 0.0342(12) 0.0649(17) -0.0145(11) -0.0030(12) 0.0002(11)
C9 0.0457(14) 0.0480(14) 0.0595(16) -0.0135(11) -0.0091(11) -0.0036(11)
C4 0.0559(14) 0.0242(11) 0.0556(15) -0.0027(10) -0.0082(11) -0.0056(9)
C5 0.0777(19) 0.0230(11) 0.0715(19) -0.0006(11) -0.0139(14) -0.0085(11)
C6 0.0489(14) 0.0445(14) 0.0555(16) 0.0054(11) -0.0103(11) -0.0050(11)
C2 0.084(2) 0.0468(15) 0.0584(17) -0.0103(12) -0.0023(14) -0.0026(14)
C10 0.0553(16) 0.080(2) 0.0632(18) -0.0245(16) -0.0111(13) 0.0033(14)
C1 0.091(2) 0.064(2) 0.076(2) -0.0163(16) -0.0149(18) -0.0101(17)
C12 0.0664(19) 0.076(2) 0.0581(18) 0.0173(16) -0.0069(14) -0.0076(15)
C11 0.0589(18) 0.115(3) 0.0485(17) -0.0094(18) -0.0070(13) 0.0043(17)

loop_
_atom_type_symbol
_atom_type_description
_atom_type_scat_dispersion_real
_atom_type_scat_dispersion_imag
_atom_type_scat_source
C C 0.0033 0.0016 'International Tables Vol C Tables 4.2.6.8 and 6.1.1.4'
H H 0.0000 0.0000 'International Tables Vol C Tables 4.2.6.8 and 6.1.1.4'
F F 0.0171 0.0103 'International Tables Vol C Tables 4.2.6.8 and 6.1.1.4'
N N 0.0061 0.0033 'International Tables Vol C Tables 4.2.6.8 and 6.1.1.4'
O O 0.0106 0.0060 'International Tables Vol C Tables 4.2.6.8 and 6.1.1.4'

loop_
_geom_angle_atom_site_label_1
_geom_angle_atom_site_label_2
_geom_angle_atom_site_label_3
_geom_angle
_geom_angle_site_symmetry_1
_geom_angle_site_symmetry_3
_geom_angle_publ_flag
C5 O2 C6 121.91(18) . . ?
H1A N1 H1B 120.0 . . ?
C8 N1 H1A 120.0 . . ?
C8 N1 H1B 120.0 . . ?
N1 C8 C7 117.62(19) . . ?
N1 C8 C4 124.0(2) . . ?
C4 C8 C7 118.36(19) . . ?
C9 C7 C8 123.7(2) . . ?
C6 C7 C8 118.9(2) . . ?
C6 C7 C9 117.4(2) . . ?
F7 C3 C4 110.6(2) . . ?
F7 C3 C2 102.9(2) . . ?
F6 C3 F7 104.6(2) . . ?
F6 C3 C4 112.7(2) . . ?
F6 C3 C2 106.5(2) . . ?
C4 C3 C2 118.3(2) . . ?
C7 C9 H9 119.4 . . ?
C10 C9 C7 121.2(3) . . ?
C10 C9 H9 119.4 . . ?
C8 C4 C3 123.2(2) . . ?
C8 C4 C5 120.6(2) . . ?
C5 C4 C3 116.2(2) . . ?
O2 C5 C4 118.8(2) . . ?
O1 C5 O2 115.4(2) . . ?
O1 C5 C4 125.9(3) . . ?
O2 C6 C7 121.2(2) . . ?
O2 C6 C12 116.7(2) . . ?
C12 C6 C7 122.1(3) . . ?
F5 C2 F4 108.5(2) . . ?
F5 C2 C3 107.2(2) . . ?
F5 C2 C1 106.4(3) . . ?
F4 C2 C3 109.4(3) . . ?
F4 C2 C1 105.3(2) . . ?
C1 C2 C3 119.7(2) . . ?
C9 C10 H10 120.0 . . ?
C9 C10 C11 120.1(3) . . ?
C11 C10 H10 120.0 . . ?
F1 C1 F3 107.6(3) . . ?
F1 C1 F2 108.9(3) . . ?
F1 C1 C2 111.8(3) . . ?
F3 C1 C2 108.8(3) . . ?
F2 C1 F3 108.9(3) . . ?
F2 C1 C2 110.7(3) . . ?
C6 C12 H12 120.7 . . ?
C11 C12 C6 118.6(3) . . ?
C11 C12 H12 120.7 . . ?
C10 C11 H11 119.6 . . ?
C12 C11 C10 120.7(3) . . ?
C12 C11 H11 119.6 . . ?

loop_
_geom_bond_atom_site_label_1
_geom_bond_atom_site_label_2
_geom_bond_distance
_geom_bond_site_symmetry_2
_geom_bond_publ_flag
F7 C3 1.364(3) . ?
F5 C2 1.354(3) . ?
F6 C3 1.350(3) . ?
F4 C2 1.362(3) . ?
F1 C1 1.320(4) . ?
O2 C5 1.366(3) . ?
O2 C6 1.376(3) . ?
F3 C1 1.338(4) . ?
O1 C5 1.207(3) . ?
N1 H1A 0.8600 . ?
N1 H1B 0.8600 . ?
N1 C8 1.330(3) . ?
F2 C1 1.328(4) . ?
C8 C7 1.452(3) . ?
C8 C4 1.394(3) . ?
C7 C9 1.407(3) . ?
C7 C6 1.385(3) . ?
C3 C4 1.501(4) . ?
C3 C2 1.550(4) . ?
C9 H9 0.9300 . ?
C9 C10 1.351(4) . ?
C4 C5 1.430(3) . ?
C6 C12 1.379(4) . ?
C2 C1 1.509(5) . ?
C10 H10 0.9300 . ?
C10 C11 1.385(5) . ?
C12 H12 0.9300 . ?
C12 C11 1.377(5) . ?
C11 H11 0.9300 . ?

loop_
_geom_torsion_atom_site_label_1
_geom_torsion_atom_site_label_2
_geom_torsion_atom_site_label_3
_geom_torsion_atom_site_label_4
_geom_torsion
_geom_torsion_site_symmetry_1
_geom_torsion_site_symmetry_2
_geom_torsion_site_symmetry_3
_geom_torsion_site_symmetry_4
_geom_torsion_publ_flag
F7 C3 C4 C8 29.9(3) . . . . ?
F7 C3 C4 C5 -151.5(2) . . . . ?
F7 C3 C2 F5 -64.0(3) . . . . ?
F7 C3 C2 F4 53.4(3) . . . . ?
F7 C3 C2 C1 174.9(2) . . . . ?
F5 C2 C1 F1 179.1(2) . . . . ?
F5 C2 C1 F3 60.4(3) . . . . ?
F5 C2 C1 F2 -59.3(3) . . . . ?
F6 C3 C4 C8 146.7(2) . . . . ?
F6 C3 C4 C5 -34.8(3) . . . . ?
F6 C3 C2 F5 -173.8(2) . . . . ?
F6 C3 C2 F4 -56.3(3) . . . . ?
F6 C3 C2 C1 65.1(3) . . . . ?
F4 C2 C1 F1 64.0(3) . . . . ?
F4 C2 C1 F3 -54.7(3) . . . . ?
F4 C2 C1 F2 -174.4(2) . . . . ?
O2 C6 C12 C11 -178.8(3) . . . . ?
N1 C8 C7 C9 -2.3(3) . . . . ?
N1 C8 C7 C6 178.6(2) . . . . ?
N1 C8 C4 C3 3.9(4) . . . . ?
N1 C8 C4 C5 -174.6(2) . . . . ?
C8 C7 C9 C10 -179.0(2) . . . . ?
C8 C7 C6 O2 -2.1(3) . . . . ?
C8 C7 C6 C12 179.3(2) . . . . ?
C8 C4 C5 O2 -5.9(4) . . . . ?
C8 C4 C5 O1 173.4(3) . . . . ?
C7 C8 C4 C3 -176.7(2) . . . . ?
C7 C8 C4 C5 4.9(3) . . . . ?
C7 C9 C10 C11 -0.2(4) . . . . ?
C7 C6 C12 C11 -0.2(4) . . . . ?
C3 C4 C5 O2 175.5(2) . . . . ?
C3 C4 C5 O1 -5.2(4) . . . . ?
C3 C2 C1 F1 -59.5(4) . . . . ?
C3 C2 C1 F3 -178.2(3) . . . . ?
C3 C2 C1 F2 62.2(4) . . . . ?
C9 C7 C6 O2 178.6(2) . . . . ?
C9 C7 C6 C12 0.0(4) . . . . ?
C9 C10 C11 C12 0.1(5) . . . . ?
C4 C8 C7 C9 178.3(2) . . . . ?
C4 C8 C7 C6 -0.9(3) . . . . ?
C4 C3 C2 F5 58.2(3) . . . . ?
C4 C3 C2 F4 175.63(19) . . . . ?
C4 C3 C2 C1 -62.9(3) . . . . ?
C5 O2 C6 C7 1.1(4) . . . . ?
C5 O2 C6 C12 179.8(3) . . . . ?
C6 O2 C5 O1 -176.5(3) . . . . ?
C6 O2 C5 C4 2.9(4) . . . . ?
C6 C7 C9 C10 0.1(4) . . . . ?
C6 C12 C11 C10 0.1(5) . . . . ?
C2 C3 C4 C8 -88.3(3) . . . . ?
C2 C3 C4 C5 90.3(3) . . . . ?
